data_1563920
loop_
_publ_author_name
'Srivastava, Ankit Kumar'
'Ghosh, Sabari'
'Jana, Subhendu'
'Pal, Samudranil'

_publ_section_title
;
 Ternary pentagonal-bipyramidal oxovanadium(V) complexes containing five-
 and six-membered chelate rings: Syntheses, structures and properties
;
_journal_name_full 'Inorganica Chimica Acta'
_journal_page_first 329
_journal_page_last 336
_journal_paper_doi 10.1016/j.ica.2018.08.036
_journal_volume 483
_journal_year 2018
_chemical_formula_sum 'C23 H21 N6 O9 V'
_chemical_formula_weight 576.40
_space_group_IT_number 14
_space_group_name_Hall '-P 2ybc'
_space_group_name_H-M_alt 'P 1 21/c 1'
_symmetry_cell_setting monoclinic
_symmetry_space_group_name_H-M 'P 1 21/c 1'
_atom_sites_solution_hydrogens geom
_atom_sites_solution_primary direct
_atom_sites_solution_secondary difmap
_audit_creation_method SHELXL-97
_cell_angle_alpha 90.00
_cell_angle_beta 94.814(3)
_cell_angle_gamma 90.00
_cell_formula_units_Z 4
_cell_length_a 11.6717(10)
_cell_length_b 7.0841(5)
_cell_length_c 30.637(3)
_cell_measurement_reflns_used 9293
_cell_measurement_temperature 298(2)
_cell_measurement_theta_max 24.44
_cell_measurement_theta_min 2.95
_cell_volume 2524.2(4)
_computing_cell_refinement 'Bruker SAINT'
_computing_data_collection 'Bruker APEX2'
_computing_data_reduction 'Bruker SAINT'
_computing_molecular_graphics 'MERCURY (Macrae et al, 2008)'
_computing_publication_material 'WinGX publication routines (Farrugia, 1999)'
_computing_structure_refinement 'SHELXL-97 (Sheldrick, 2008)'
_computing_structure_solution 'SHELXS-97 (Sheldrick, 2008)'
_diffrn_ambient_temperature 298(2)
_diffrn_measured_fraction_theta_full 0.996
_diffrn_measured_fraction_theta_max 0.996
_diffrn_measurement_device_type 'Bruker APEX-II CCD'
_diffrn_measurement_method '\f and \w scans'
_diffrn_radiation_monochromator graphite
_diffrn_radiation_source 'fine-focus sealed tube'
_diffrn_radiation_type MoK\a
_diffrn_radiation_wavelength 0.71073
_diffrn_reflns_av_R_equivalents 0.0678
_diffrn_reflns_av_sigmaI/netI 0.0373
_diffrn_reflns_limit_h_max 14
_diffrn_reflns_limit_h_min -14
_diffrn_reflns_limit_k_max 8
_diffrn_reflns_limit_k_min -8
_diffrn_reflns_limit_l_max 38
_diffrn_reflns_limit_l_min -38
_diffrn_reflns_number 40278
_diffrn_reflns_theta_full 26.49
_diffrn_reflns_theta_max 26.49
_diffrn_reflns_theta_min 2.95
_exptl_absorpt_coefficient_mu 0.458
_exptl_absorpt_correction_T_max 0.9021
_exptl_absorpt_correction_T_min 0.8826
_exptl_absorpt_correction_type empirical
_exptl_absorpt_process_details 'SADABS (Sheldrick 1997)'
_exptl_crystal_colour 'Dark Brown'
_exptl_crystal_density_diffrn 1.517
_exptl_crystal_density_method 'not measured'
_exptl_crystal_description Parallelepiped
_exptl_crystal_F_000 1184
_exptl_crystal_size_max 0.28
_exptl_crystal_size_mid 0.25
_exptl_crystal_size_min 0.23
_refine_diff_density_max 0.504
_refine_diff_density_min -0.349
_refine_diff_density_rms 0.054
_refine_ls_extinction_method none
_refine_ls_goodness_of_fit_ref 1.074
_refine_ls_hydrogen_treatment mixed
_refine_ls_matrix_type full
_refine_ls_number_parameters 356
_refine_ls_number_reflns 5208
_refine_ls_number_restraints 0
_refine_ls_restrained_S_all 1.074
_refine_ls_R_factor_all 0.0852
_refine_ls_R_factor_gt 0.0504
_refine_ls_shift/su_max 0.002
_refine_ls_shift/su_mean 0.000
_refine_ls_structure_factor_coef Fsqd
_refine_ls_weighting_details 'calc w=1/[\s^2^(Fo^2^)+(0.0658P)^2^+1.6089P] where P=(Fo^2^+2Fc^2^)/3'
_refine_ls_weighting_scheme calc
_refine_ls_wR_factor_gt 0.1270
_refine_ls_wR_factor_ref 0.1457
_reflns_number_gt 3636
_reflns_number_total 5208
_reflns_threshold_expression >2\s(I)
_cod_data_source_file ICA-2018-483-329.cif
_cod_data_source_block 5
_cod_depositor_comments
;
The following automatic conversions were performed:

data item '_symmetry_cell_setting' value 'Monoclinic' was changed to
'monoclinic' in accordance with the built-in table derived from the
CIF Core dictionary named 'cif_core.dic' version 2.4.5 last updated
on 2014-11-21.

data item '_exptl_crystal_density_meas' value 'not measured' was
changed to '?' -- the value is perceived as not measured.

Automatic conversion script
Id: cif_fix_values 8369 2020-08-20 11:38:08Z andrius 
;
_cod_original_cell_volume 2524.2(3)
_cod_original_sg_symbol_H-M P21/c
_cod_database_code 1563920

loop_
_symmetry_equiv_pos_as_xyz
'x, y, z'
'-x, y+1/2, -z+1/2'
'-x, -y, -z'
'x, -y-1/2, z-1/2'

loop_
_atom_site_label
_atom_site_type_symbol
_atom_site_fract_x
_atom_site_fract_y
_atom_site_fract_z
_atom_site_U_iso_or_equiv
_atom_site_adp_type
_atom_site_occupancy
_atom_site_symmetry_multiplicity
_atom_site_calc_flag
_atom_site_refinement_flags
_atom_site_disorder_assembly
_atom_site_disorder_group
V1 V 0.28941(4) 0.02877(7) 0.859514(15) 0.04428(17) Uani 1 1 d . . .
O1 O 0.22589(18) 0.2287(3) 0.89874(6) 0.0490(5) Uani 1 1 d . . .
O2 O 0.2801(2) -0.0881(3) 0.79910(7) 0.0608(6) Uani 1 1 d . . .
O3 O 0.1966(2) 0.2026(3) 0.82072(7) 0.0588(6) Uani 1 1 d . . .
O4 O 0.14163(18) -0.1248(3) 0.86865(7) 0.0531(5) Uani 1 1 d . . .
O5 O 0.41009(19) 0.1279(3) 0.85510(7) 0.0578(6) Uani 1 1 d . . .
O6 O 0.3432(3) -0.3841(7) 0.58925(11) 0.1206(14) Uani 1 1 d . . .
O7 O 0.3475(3) -0.6721(6) 0.61213(11) 0.1233(15) Uani 1 1 d . . .
O8 O 0.0719(3) 0.9393(5) 1.03738(11) 0.1122(12) Uani 1 1 d . . .
O9 O 0.0919(3) 0.7459(5) 1.09097(10) 0.1053(11) Uani 1 1 d . . .
N1 N 0.3053(2) 0.0732(3) 0.95893(7) 0.0445(6) Uani 1 1 d . . .
N2 N 0.3336(2) -0.0459(3) 0.92642(7) 0.0415(5) Uani 1 1 d . . .
N3 N 0.3696(2) -0.2445(3) 0.86384(8) 0.0475(6) Uani 1 1 d . . .
N4 N 0.3837(2) -0.3415(4) 0.82584(8) 0.0546(7) Uani 1 1 d . . .
N5 N 0.3433(3) -0.5048(8) 0.61798(12) 0.0883(12) Uani 1 1 d . . .
N6 N 0.0960(3) 0.7868(5) 1.05238(11) 0.0684(8) Uani 1 1 d . . .
C1 C 0.2471(2) 0.2137(4) 0.94031(8) 0.0412(6) Uani 1 1 d . . .
C2 C 0.2053(2) 0.3620(4) 0.96906(9) 0.0402(6) Uani 1 1 d . . .
C3 C 0.1582(3) 0.5279(4) 0.95132(9) 0.0465(7) Uani 1 1 d . . .
H3 H 0.1508 0.5443 0.9211 0.056 Uiso 1 1 calc R . .
C4 C 0.1224(3) 0.6689(4) 0.97824(10) 0.0517(8) Uani 1 1 d . . .
H4 H 0.0909 0.7805 0.9666 0.062 Uiso 1 1 calc R . .
C5 C 0.1348(3) 0.6389(4) 1.02311(10) 0.0486(7) Uani 1 1 d . . .
C6 C 0.1813(3) 0.4760(4) 1.04147(10) 0.0514(7) Uani 1 1 d . . .
H6 H 0.1885 0.4600 1.0717 0.062 Uiso 1 1 calc R . .
C7 C 0.2167(3) 0.3382(4) 1.01445(9) 0.0481(7) Uani 1 1 d . . .
H7 H 0.2486 0.2276 1.0264 0.058 Uiso 1 1 calc R . .
C8 C 0.3916(2) -0.1973(4) 0.93770(10) 0.0447(7) Uani 1 1 d . . .
C9 C 0.4316(3) -0.2459(5) 0.98333(10) 0.0562(8) Uani 1 1 d . . .
H9A H 0.3911 -0.1706 1.0031 0.084 Uiso 1 1 calc R . .
H9B H 0.5126 -0.2215 0.9882 0.084 Uiso 1 1 calc R . .
H9C H 0.4172 -0.3771 0.9884 0.084 Uiso 1 1 calc R . .
C10 C 0.4131(2) -0.3142(4) 0.90041(10) 0.0448(7) Uani 1 1 d . . .
C11 C 0.4785(3) -0.4940(5) 0.90458(12) 0.0634(9) Uani 1 1 d . . .
H11A H 0.4926 -0.5392 0.8760 0.095 Uiso 1 1 calc R . .
H11B H 0.4347 -0.5862 0.9190 0.095 Uiso 1 1 calc R . .
H11C H 0.5505 -0.4730 0.9214 0.095 Uiso 1 1 calc R . .
C12 C 0.3323(3) -0.2454(5) 0.79372(10) 0.0533(8) Uani 1 1 d . . .
C13 C 0.3344(3) -0.3174(5) 0.74817(11) 0.0578(8) Uani 1 1 d . . .
C14 C 0.3643(3) -0.5024(6) 0.74035(13) 0.0746(11) Uani 1 1 d . . .
H14 H 0.3829 -0.5847 0.7635 0.090 Uiso 1 1 calc R . .
C15 C 0.3661(3) -0.5635(6) 0.69705(15) 0.0813(12) Uani 1 1 d . . .
H15 H 0.3848 -0.6878 0.6909 0.098 Uiso 1 1 calc R . .
C16 C 0.3398(3) -0.4378(7) 0.66394(12) 0.0706(11) Uani 1 1 d . . .
C17 C 0.3102(3) -0.2547(6) 0.67069(12) 0.0748(11) Uani 1 1 d . . .
H17 H 0.2929 -0.1728 0.6474 0.090 Uiso 1 1 calc R . .
C18 C 0.3070(3) -0.1956(6) 0.71351(11) 0.0690(10) Uani 1 1 d . . .
H18 H 0.2862 -0.0718 0.7192 0.083 Uiso 1 1 calc R . .
C19 C 0.0460(5) 0.3558(7) 0.78146(16) 0.1110(18) Uani 1 1 d . . .
H19A H 0.0739 0.4739 0.7935 0.166 Uiso 1 1 calc R . .
H19B H -0.0366 0.3564 0.7790 0.166 Uiso 1 1 calc R . .
H19C H 0.0731 0.3384 0.7530 0.166 Uiso 1 1 calc R . .
C20 C 0.0886(3) 0.1988(6) 0.81080(10) 0.0623(9) Uani 1 1 d . . .
C21 C 0.0146(3) 0.0633(6) 0.82409(11) 0.0704(10) Uani 1 1 d . . .
H21 H -0.0620 0.0746 0.8133 0.084 Uiso 1 1 calc R . .
C22 C 0.0413(3) -0.0880(5) 0.85172(10) 0.0558(8) Uani 1 1 d . . .
C23 C -0.0514(3) -0.2194(6) 0.86333(14) 0.0804(12) Uani 1 1 d . . .
H23A H -0.0220 -0.3459 0.8652 0.121 Uiso 1 1 calc R . .
H23B H -0.1146 -0.2133 0.8412 0.121 Uiso 1 1 calc R . .
H23C H -0.0773 -0.1833 0.8911 0.121 Uiso 1 1 calc R . .

loop_
_atom_site_aniso_label
_atom_site_aniso_U_11
_atom_site_aniso_U_22
_atom_site_aniso_U_33
_atom_site_aniso_U_23
_atom_site_aniso_U_13
_atom_site_aniso_U_12
V1 0.0515(3) 0.0467(3) 0.0347(3) -0.0052(2) 0.0040(2) 0.0048(2)
O1 0.0622(13) 0.0504(12) 0.0341(11) -0.0029(9) 0.0024(9) 0.0146(10)
O2 0.0722(16) 0.0675(15) 0.0424(12) -0.0144(10) 0.0029(11) 0.0121(12)
O3 0.0786(17) 0.0609(14) 0.0371(11) 0.0023(10) 0.0054(11) 0.0130(12)
O4 0.0500(13) 0.0614(14) 0.0470(12) -0.0005(10) -0.0010(10) 0.0012(10)
O5 0.0622(14) 0.0540(13) 0.0590(13) -0.0060(10) 0.0152(11) -0.0049(11)
O6 0.118(3) 0.190(4) 0.0541(18) -0.029(2) 0.0095(18) -0.006(3)
O7 0.102(3) 0.166(4) 0.098(3) -0.087(3) -0.0113(18) 0.033(2)
O8 0.164(3) 0.077(2) 0.093(2) -0.0264(17) -0.002(2) 0.055(2)
O9 0.145(3) 0.108(2) 0.0673(19) -0.0290(17) 0.0361(18) 0.019(2)
N1 0.0534(15) 0.0431(14) 0.0364(12) -0.0048(10) 0.0000(11) 0.0090(11)
N2 0.0433(13) 0.0414(13) 0.0393(12) -0.0038(10) 0.0006(10) 0.0058(11)
N3 0.0476(15) 0.0475(14) 0.0478(15) -0.0122(11) 0.0061(11) 0.0017(11)
N4 0.0603(17) 0.0548(16) 0.0492(15) -0.0164(12) 0.0067(13) 0.0058(13)
N5 0.0541(19) 0.150(4) 0.061(2) -0.044(3) 0.0036(16) 0.007(2)
N6 0.070(2) 0.068(2) 0.067(2) -0.0258(16) 0.0058(16) 0.0074(16)
C1 0.0459(16) 0.0451(16) 0.0324(15) -0.0021(12) 0.0022(12) -0.0005(13)
C2 0.0440(16) 0.0418(16) 0.0350(14) -0.0017(11) 0.0041(12) 0.0014(12)
C3 0.0510(17) 0.0500(17) 0.0384(15) -0.0020(13) 0.0039(13) 0.0072(14)
C4 0.0544(19) 0.0461(17) 0.0539(18) -0.0001(14) 0.0004(14) 0.0116(14)
C5 0.0480(17) 0.0498(18) 0.0489(17) -0.0142(14) 0.0090(14) 0.0009(14)
C6 0.063(2) 0.0571(18) 0.0349(15) -0.0023(13) 0.0122(14) -0.0002(16)
C7 0.0603(19) 0.0457(17) 0.0389(16) 0.0025(13) 0.0071(13) 0.0034(14)
C8 0.0437(16) 0.0404(16) 0.0494(17) -0.0018(13) 0.0000(13) 0.0016(13)
C9 0.066(2) 0.0489(18) 0.0522(18) 0.0019(14) -0.0054(15) 0.0097(15)
C10 0.0440(16) 0.0386(15) 0.0516(18) -0.0053(13) 0.0029(13) 0.0004(12)
C11 0.074(2) 0.0472(19) 0.070(2) -0.0044(16) 0.0078(18) 0.0094(16)
C12 0.0514(19) 0.058(2) 0.0514(19) -0.0165(15) 0.0090(15) -0.0025(15)
C13 0.0508(19) 0.072(2) 0.0512(19) -0.0213(17) 0.0083(15) -0.0053(16)
C14 0.081(3) 0.080(3) 0.063(2) -0.0271(19) 0.0055(19) 0.010(2)
C15 0.071(3) 0.091(3) 0.083(3) -0.042(2) 0.011(2) 0.011(2)
C16 0.050(2) 0.110(3) 0.053(2) -0.031(2) 0.0055(16) -0.004(2)
C17 0.073(3) 0.100(3) 0.051(2) -0.017(2) 0.0082(18) -0.007(2)
C18 0.075(2) 0.078(3) 0.055(2) -0.0169(18) 0.0089(18) -0.003(2)
C19 0.124(4) 0.117(4) 0.090(3) 0.039(3) -0.003(3) 0.043(3)
C20 0.071(2) 0.082(3) 0.0332(16) -0.0039(16) -0.0014(16) 0.023(2)
C21 0.058(2) 0.102(3) 0.049(2) 0.000(2) -0.0051(17) 0.018(2)
C22 0.0489(19) 0.076(2) 0.0420(17) -0.0112(16) 0.0036(14) 0.0053(16)
C23 0.055(2) 0.103(3) 0.084(3) -0.006(2) 0.0051(19) -0.007(2)

loop_
_atom_type_symbol
_atom_type_description
_atom_type_scat_dispersion_real
_atom_type_scat_dispersion_imag
_atom_type_scat_source
C C 0.0033 0.0016 'International Tables Vol C Tables 4.2.6.8 and 6.1.1.4'
H H 0.0000 0.0000 'International Tables Vol C Tables 4.2.6.8 and 6.1.1.4'
N N 0.0061 0.0033 'International Tables Vol C Tables 4.2.6.8 and 6.1.1.4'
O O 0.0106 0.0060 'International Tables Vol C Tables 4.2.6.8 and 6.1.1.4'
V V 0.3005 0.5294 'International Tables Vol C Tables 4.2.6.8 and 6.1.1.4'

loop_
_geom_angle_atom_site_label_1
_geom_angle_atom_site_label_2
_geom_angle_atom_site_label_3
_geom_angle
_geom_angle_site_symmetry_1
_geom_angle_site_symmetry_3
O5 V1 O3 96.81(11) . .
O5 V1 O2 94.75(10) . .
O3 V1 O2 73.70(9) . .
O5 V1 O1 96.43(10) . .
O3 V1 O1 73.30(8) . .
O2 V1 O1 146.14(9) . .
O5 V1 O4 173.77(11) . .
O3 V1 O4 89.32(10) . .
O2 V1 O4 85.86(9) . .
O1 V1 O4 86.40(9) . .
O5 V1 N2 92.68(11) . .
O3 V1 N2 143.98(9) . .
O2 V1 N2 140.04(10) . .
O1 V1 N2 71.14(8) . .
O4 V1 N2 82.96(9) . .
O5 V1 N3 91.07(11) . .
O3 V1 N3 144.51(9) . .
O2 V1 N3 71.18(9) . .
O1 V1 N3 140.17(9) . .
O4 V1 N3 83.25(9) . .
N2 V1 N3 69.47(9) . .
C1 O1 V1 118.64(18) . .
C12 O2 V1 118.8(2) . .
C20 O3 V1 127.9(2) . .
C22 O4 V1 125.9(2) . .
C1 N1 N2 107.5(2) . .
C8 N2 N1 117.9(2) . .
C8 N2 V1 122.50(19) . .
N1 N2 V1 119.50(17) . .
C10 N3 N4 118.6(2) . .
C10 N3 V1 122.45(19) . .
N4 N3 V1 118.74(19) . .
C12 N4 N3 107.4(2) . .
O7 N5 O6 125.3(4) . .
O7 N5 C16 117.4(5) . .
O6 N5 C16 117.2(5) . .
O8 N6 O9 123.9(3) . .
O8 N6 C5 118.8(3) . .
O9 N6 C5 117.3(3) . .
O1 C1 N1 123.1(3) . .
O1 C1 C2 119.2(2) . .
N1 C1 C2 117.7(2) . .
C3 C2 C7 119.5(3) . .
C3 C2 C1 120.5(2) . .
C7 C2 C1 120.0(3) . .
C4 C3 C2 120.5(3) . .
C3 C4 C5 118.0(3) . .
C6 C5 C4 122.6(3) . .
C6 C5 N6 118.6(3) . .
C4 C5 N6 118.8(3) . .
C7 C6 C5 118.7(3) . .
C6 C7 C2 120.6(3) . .
N2 C8 C10 112.5(3) . .
N2 C8 C9 124.1(3) . .
C10 C8 C9 123.4(3) . .
N3 C10 C8 112.6(3) . .
N3 C10 C11 124.5(3) . .
C8 C10 C11 122.9(3) . .
O2 C12 N4 123.3(3) . .
O2 C12 C13 117.5(3) . .
N4 C12 C13 119.1(3) . .
C14 C13 C18 120.2(3) . .
C14 C13 C12 120.8(3) . .
C18 C13 C12 119.0(3) . .
C13 C14 C15 118.9(4) . .
C16 C15 C14 118.9(4) . .
C17 C16 C15 123.5(3) . .
C17 C16 N5 118.3(4) . .
C15 C16 N5 118.1(4) . .
C16 C17 C18 117.4(4) . .
C17 C18 C13 121.1(4) . .
O3 C20 C21 125.3(3) . .
O3 C20 C19 113.8(4) . .
C21 C20 C19 120.9(4) . .
C20 C21 C22 127.3(3) . .
O4 C22 C21 124.2(3) . .
O4 C22 C23 116.0(3) . .
C21 C22 C23 119.8(3) . .

loop_
_geom_bond_atom_site_label_1
_geom_bond_atom_site_label_2
_geom_bond_distance
_geom_bond_site_symmetry_2
V1 O5 1.590(2) .
V1 O3 1.971(2) .
V1 O2 2.022(2) .
V1 O1 2.0369(19) .
V1 O4 2.078(2) .
V1 N2 2.138(2) .
V1 N3 2.150(3) .
O1 C1 1.281(3) .
O2 C12 1.287(4) .
O3 C20 1.272(4) .
O4 C22 1.267(4) .
O6 N5 1.227(6) .
O7 N5 1.200(5) .
O8 N6 1.199(4) .
O9 N6 1.222(4) .
N1 C1 1.309(4) .
N1 N2 1.367(3) .
N2 C8 1.300(4) .
N3 C10 1.289(4) .
N3 N4 1.374(3) .
N4 C12 1.301(4) .
N5 C16 1.490(5) .
N6 C5 1.474(4) .
C1 C2 1.479(4) .
C2 C3 1.389(4) .
C2 C7 1.396(4) .
C3 C4 1.383(4) .
C4 C5 1.386(4) .
C5 C6 1.375(4) .
C6 C7 1.366(4) .
C8 C10 1.450(4) .
C8 C9 1.477(4) .
C10 C11 1.485(4) .
C12 C13 1.488(4) .
C13 C14 1.382(5) .
C13 C18 1.385(5) .
C14 C15 1.397(5) .
C15 C16 1.366(6) .
C16 C17 1.362(6) .
C17 C18 1.381(5) .
C19 C20 1.489(5) .
C20 C21 1.376(5) .
C21 C22 1.385(5) .
C22 C23 1.493(5) .
